data_4001628
loop_
_publ_author_name
'Yao, Ru-Xin'
'Xu, Xia'
'Zhang, Xian-Ming'

_publ_section_title
;
 Magnetic Modulation and Cation-Exchange in a Series of Isostructural
 (4,8)-Connected Metal--Organic Frameworks with Butterfly-like
 [M4(OH)2(RCO2)8] Building Units
;
_journal_issue 2
_journal_name_full 'Chemistry of Materials'
_journal_page_first 303
_journal_paper_doi 10.1021/cm202876r
_journal_volume 24
_journal_year 2012
_chemical_formula_sum 'C18 H19 Co0.25 N Ni1.75 O11'
_chemical_formula_weight 542.78
_chemical_name_systematic
; 
 ? 
;
_space_group_IT_number 14
_symmetry_cell_setting monoclinic
_symmetry_space_group_name_Hall '-P 2ybc'
_symmetry_space_group_name_H-M 'P 1 21/c 1'
_atom_sites_solution_hydrogens geom
_atom_sites_solution_primary direct
_atom_sites_solution_secondary difmap
_audit_creation_method SHELXL-97
_cell_angle_alpha 90.00
_cell_angle_beta 110.6300(10)
_cell_angle_gamma 90.00
_cell_formula_units_Z 4
_cell_length_a 13.5186(6)
_cell_length_b 10.7685(5)
_cell_length_c 14.6323(7)
_cell_measurement_reflns_used 3160
_cell_measurement_temperature 298(2)
_cell_measurement_theta_max 28.32
_cell_measurement_theta_min 2.40
_cell_volume 1993.51(16)
_computing_cell_refinement 'SMART (Bruker, 2001)'
_computing_data_collection 'SMART (Bruker, 2001)'
_computing_data_reduction 'SAINT (Bruker, 2001)'
_computing_molecular_graphics 'SAINT (Bruker, 2001)'
_computing_publication_material 'SHELXL-97 (Sheldrick, 1997)'
_computing_structure_refinement 'SHELXL-97 (Sheldrick, 1997)'
_computing_structure_solution 'SHELXS-97 (Sheldrick, 1990)'
_diffrn_ambient_temperature 298(2)
_diffrn_measured_fraction_theta_full 0.996
_diffrn_measured_fraction_theta_max 0.996
_diffrn_measurement_device_type 'Bruker Apex CCD Diffractometer'
_diffrn_measurement_method '\f and \w scan'
_diffrn_radiation_monochromator graphite
_diffrn_radiation_source 'fine-focus sealed tube'
_diffrn_radiation_type MoK\a
_diffrn_radiation_wavelength 0.71073
_diffrn_reflns_av_R_equivalents 0.0272
_diffrn_reflns_av_sigmaI/netI 0.0403
_diffrn_reflns_limit_h_max 17
_diffrn_reflns_limit_h_min -14
_diffrn_reflns_limit_k_max 13
_diffrn_reflns_limit_k_min -9
_diffrn_reflns_limit_l_max 18
_diffrn_reflns_limit_l_min -15
_diffrn_reflns_number 9974
_diffrn_reflns_theta_full 27.00
_diffrn_reflns_theta_max 27.00
_diffrn_reflns_theta_min 1.61
_exptl_absorpt_coefficient_mu 1.924
_exptl_absorpt_correction_T_max 0.8309
_exptl_absorpt_correction_T_min 0.5869
_exptl_absorpt_correction_type empirical
_exptl_absorpt_process_details 'SADABS, Sheldrick, 1997'
_exptl_crystal_colour yellow-green
_exptl_crystal_density_diffrn 1.792
_exptl_crystal_density_method 'not measured'
_exptl_crystal_description block
_exptl_crystal_F_000 1091
_exptl_crystal_size_max 0.31
_exptl_crystal_size_mid 0.21
_exptl_crystal_size_min 0.10
_refine_diff_density_max 0.754
_refine_diff_density_min -0.316
_refine_diff_density_rms 0.100
_refine_ls_extinction_method none
_refine_ls_goodness_of_fit_ref 1.016
_refine_ls_hydrogen_treatment constr
_refine_ls_matrix_type full
_refine_ls_number_parameters 289
_refine_ls_number_reflns 4348
_refine_ls_number_restraints 0
_refine_ls_restrained_S_all 1.016
_refine_ls_R_factor_all 0.0459
_refine_ls_R_factor_gt 0.0361
_refine_ls_shift/su_max 0.001
_refine_ls_shift/su_mean 0.000
_refine_ls_structure_factor_coef Fsqd
_refine_ls_weighting_details 'calc w=1/[\s^2^(Fo^2^)+(0.0530P)^2^+1.0438P] where P=(Fo^2^+2Fc^2^)/3'
_refine_ls_weighting_scheme calc
_refine_ls_wR_factor_gt 0.0910
_refine_ls_wR_factor_ref 0.0965
_reflns_number_gt 3622
_reflns_number_total 4348
_reflns_threshold_expression >2sigma(I)
_cod_data_source_file cm202876r_si_002.cif
_cod_data_source_block 4
_cod_depositor_comments
;
The following automatic conversions were performed:

'_symmetry_cell_setting' value 'Monoclinic' changed to 'monoclinic'
according to /home/saulius/struct/CIF-dictionaries/cif_core.dic
dictionary named 'cif_core.dic' version 2.4.1 from 2010-06-29.

Automatic conversion script
Id: cif_fix_values 1715 2011-07-08 13:25:40Z adriana 
;
_cod_original_sg_symbol_H-M P2(1)/c
_cod_database_code 4001628

loop_
_symmetry_equiv_pos_as_xyz
'x, y, z'
'-x, y+1/2, -z+1/2'
'-x, -y, -z'
'x, -y-1/2, z-1/2'

loop_
_atom_site_label
_atom_site_type_symbol
_atom_site_fract_x
_atom_site_fract_y
_atom_site_fract_z
_atom_site_U_iso_or_equiv
_atom_site_adp_type
_atom_site_occupancy
_atom_site_symmetry_multiplicity
_atom_site_calc_flag
_atom_site_refinement_flags
Co1 Co 0.41053(3) 0.90409(3) 0.46176(2) 0.01479(11) Uani 0.13 1 d P
Ni1 Ni 0.41053(3) 0.90409(3) 0.46176(2) 0.01479(11) Uani 0.87 1 d P
Co2 Co 0.50388(3) 1.01066(3) 0.29220(2) 0.01429(11) Uani 0.13 1 d P
Ni2 Ni 0.50388(3) 1.01066(3) 0.29220(2) 0.01429(11) Uani 0.87 1 d P
N1 N 0.2526(3) 0.0385(3) 0.0550(2) 0.0467(8) Uani 1 1 d .
H1D H 0.2909 -0.0079 0.1064 0.056 Uiso 1 1 calc R
H1E H 0.2722 0.1182 0.0689 0.056 Uiso 1 1 calc R
O1 O 0.30472(15) 1.03122(18) 0.37356(14) 0.0220(4) Uani 1 1 d .
O2 O 0.39011(15) 1.13533(18) 0.29092(15) 0.0201(4) Uani 1 1 d .
O3 O 0.38627(17) 1.40425(19) 0.23872(15) 0.0255(5) Uani 1 1 d .
O4 O 0.31281(18) 1.2844(2) 0.10790(16) 0.0315(5) Uani 1 1 d .
O5 O -0.37998(16) 1.14612(19) 0.34043(14) 0.0238(5) Uani 1 1 d .
O6 O -0.28606(16) 1.15218(19) 0.50123(14) 0.0226(4) Uani 1 1 d .
O7 O -0.36617(15) 1.27744(18) 0.15312(13) 0.0192(4) Uani 1 1 d .
O8 O -0.37188(15) 1.39582(17) 0.27776(14) 0.0195(4) Uani 1 1 d .
O9 O 0.53793(14) 0.95995(17) 0.43124(13) 0.0154(4) Uani 1 1 d .
C1 C 0.1406(4) 0.0263(4) 0.0419(4) 0.0683(14) Uani 1 1 d .
H1A H 0.1297 0.0527 0.1003 0.103 Uiso 1 1 calc R
H1B H 0.1194 -0.0588 0.0287 0.103 Uiso 1 1 calc R
H1C H 0.0992 0.0772 -0.0119 0.103 Uiso 1 1 calc R
C2 C 0.2778(4) -0.0003(5) -0.0324(3) 0.0710(15) Uani 1 1 d .
H2A H 0.3523 0.0089 -0.0189 0.107 Uiso 1 1 calc R
H2B H 0.2393 0.0508 -0.0871 0.107 Uiso 1 1 calc R
H2C H 0.2581 -0.0856 -0.0473 0.107 Uiso 1 1 calc R
C3 C 0.3136(2) 1.1172(2) 0.31966(19) 0.0162(6) Uani 1 1 d .
C4 C 0.2243(2) 1.2092(3) 0.2852(2) 0.0176(6) Uani 1 1 d .
C5 C 0.1399(2) 1.1956(3) 0.3177(2) 0.0211(6) Uani 1 1 d .
H5A H 0.1403 1.1297 0.3589 0.025 Uiso 1 1 calc R
C6 C 0.0550(2) 1.2772(3) 0.2906(2) 0.0208(6) Uani 1 1 d .
C7 C 0.0573(2) 1.3757(3) 0.2290(2) 0.0259(7) Uani 1 1 d .
H7A H 0.0018 1.4323 0.2097 0.031 Uiso 1 1 calc R
C8 C 0.1408(2) 1.3899(3) 0.1964(2) 0.0263(7) Uani 1 1 d .
H8A H 0.1403 1.4559 0.1553 0.032 Uiso 1 1 calc R
C9 C 0.2258(2) 1.3080(3) 0.2237(2) 0.0197(6) Uani 1 1 d .
C10 C 0.3160(2) 1.3317(3) 0.1870(2) 0.0197(6) Uani 1 1 d .
C11 C -0.0339(2) 1.2583(3) 0.3260(2) 0.0185(6) Uani 1 1 d .
C12 C -0.0179(2) 1.2025(3) 0.4166(2) 0.0210(6) Uani 1 1 d .
H12A H 0.0503 1.1816 0.4568 0.025 Uiso 1 1 calc R
C13 C -0.1016(2) 1.1780(3) 0.4474(2) 0.0194(6) Uani 1 1 d .
H13A H -0.0891 1.1405 0.5077 0.023 Uiso 1 1 calc R
C14 C -0.2042(2) 1.2090(2) 0.38887(19) 0.0158(5) Uani 1 1 d .
C15 C -0.2212(2) 1.2702(2) 0.30059(19) 0.0152(5) Uani 1 1 d .
C17 C -0.1371(2) 1.2930(3) 0.2694(2) 0.0188(6) Uani 1 1 d .
H17A H -0.1496 1.3322 0.2097 0.023 Uiso 1 1 calc R
C18 C -0.2976(2) 1.1655(2) 0.41295(19) 0.0159(6) Uani 1 1 d .
C19 C -0.3293(2) 1.3166(2) 0.2391(2) 0.0163(6) Uani 1 1 d .
O2W O 0.48317(18) 1.0919(2) 0.15084(15) 0.0345(6) Uani 1 1 d .
O1W O 0.49726(18) 0.7398(2) 0.54057(16) 0.0344(6) Uani 1 1 d .

loop_
_atom_site_aniso_label
_atom_site_aniso_U_11
_atom_site_aniso_U_22
_atom_site_aniso_U_33
_atom_site_aniso_U_23
_atom_site_aniso_U_13
_atom_site_aniso_U_12
Co1 0.01374(19) 0.01641(19) 0.01635(19) 0.00005(13) 0.00792(14) -0.00130(14)
Ni1 0.01374(19) 0.01641(19) 0.01635(19) 0.00005(13) 0.00792(14) -0.00130(14)
Co2 0.01199(18) 0.01646(19) 0.01642(19) -0.00038(13) 0.00751(14) 0.00037(13)
Ni2 0.01199(18) 0.01646(19) 0.01642(19) -0.00038(13) 0.00751(14) 0.00037(13)
N1 0.046(2) 0.0376(18) 0.0426(19) 0.0067(14) -0.0012(15) 0.0003(15)
O1 0.0193(10) 0.0229(11) 0.0275(11) 0.0087(8) 0.0128(9) 0.0057(8)
O2 0.0161(10) 0.0185(10) 0.0304(11) 0.0057(8) 0.0139(9) 0.0037(8)
O3 0.0243(11) 0.0261(12) 0.0311(12) -0.0003(9) 0.0159(9) -0.0078(9)
O4 0.0316(13) 0.0389(13) 0.0294(12) -0.0021(10) 0.0174(10) -0.0081(10)
O5 0.0188(10) 0.0289(11) 0.0218(10) 0.0036(8) 0.0049(8) -0.0095(9)
O6 0.0196(10) 0.0324(12) 0.0172(10) 0.0028(8) 0.0083(8) -0.0047(9)
O7 0.0199(10) 0.0197(10) 0.0169(10) 0.0013(8) 0.0052(8) 0.0023(8)
O8 0.0173(10) 0.0216(11) 0.0205(10) 0.0023(8) 0.0078(8) 0.0046(8)
O9 0.0150(9) 0.0178(10) 0.0153(9) -0.0016(7) 0.0078(7) -0.0029(8)
C1 0.046(3) 0.052(3) 0.092(4) 0.021(3) 0.005(3) 0.002(2)
C2 0.079(4) 0.073(3) 0.044(3) 0.000(2) -0.001(2) 0.001(3)
C3 0.0139(13) 0.0154(13) 0.0194(13) -0.0008(11) 0.0062(11) -0.0001(11)
C4 0.0125(13) 0.0202(14) 0.0232(14) 0.0019(11) 0.0099(11) 0.0002(11)
C5 0.0171(14) 0.0226(15) 0.0265(15) 0.0070(12) 0.0114(12) 0.0014(12)
C6 0.0153(14) 0.0244(15) 0.0262(15) 0.0042(12) 0.0118(12) 0.0023(12)
C7 0.0185(15) 0.0258(16) 0.0364(17) 0.0138(13) 0.0132(13) 0.0085(13)
C8 0.0226(16) 0.0249(16) 0.0355(18) 0.0156(13) 0.0153(14) 0.0051(13)
C9 0.0144(13) 0.0214(14) 0.0248(14) 0.0021(12) 0.0089(11) -0.0016(11)
C10 0.0156(14) 0.0186(14) 0.0274(15) 0.0066(11) 0.0109(12) 0.0036(11)
C11 0.0148(13) 0.0192(14) 0.0249(15) 0.0031(11) 0.0112(12) 0.0013(11)
C12 0.0144(14) 0.0225(15) 0.0260(15) 0.0055(12) 0.0070(12) 0.0037(11)
C13 0.0192(14) 0.0232(15) 0.0176(13) 0.0055(11) 0.0085(11) 0.0024(12)
C14 0.0158(13) 0.0163(13) 0.0175(13) -0.0007(10) 0.0086(11) 0.0005(11)
C15 0.0153(13) 0.0147(13) 0.0181(13) 0.0015(10) 0.0088(11) 0.0012(10)
C17 0.0178(14) 0.0207(14) 0.0209(14) 0.0051(11) 0.0104(11) 0.0028(11)
C18 0.0149(13) 0.0138(13) 0.0214(14) 0.0021(10) 0.0094(11) 0.0008(10)
C19 0.0150(13) 0.0150(13) 0.0227(14) 0.0051(11) 0.0112(11) -0.0002(11)
O2W 0.0318(13) 0.0470(15) 0.0227(11) 0.0047(10) 0.0071(10) -0.0130(11)
O1W 0.0376(14) 0.0353(13) 0.0284(12) -0.0002(10) 0.0094(10) 0.0059(11)

loop_
_atom_type_symbol
_atom_type_description
_atom_type_scat_dispersion_real
_atom_type_scat_dispersion_imag
_atom_type_scat_source
C C 0.0033 0.0016 'International Tables Vol C Tables 4.2.6.8 and 6.1.1.4'
H H 0.0000 0.0000 'International Tables Vol C Tables 4.2.6.8 and 6.1.1.4'
N N 0.0061 0.0033 'International Tables Vol C Tables 4.2.6.8 and 6.1.1.4'
O O 0.0106 0.0060 'International Tables Vol C Tables 4.2.6.8 and 6.1.1.4'
Co Co 0.3494 0.9721 'International Tables Vol C Tables 4.2.6.8 and 6.1.1.4'
Ni Ni 0.3393 1.1124 'International Tables Vol C Tables 4.2.6.8 and 6.1.1.4'

loop_
_geom_angle_atom_site_label_1
_geom_angle_atom_site_label_2
_geom_angle_atom_site_label_3
_geom_angle
_geom_angle_site_symmetry_1
_geom_angle_site_symmetry_3
O9 Co1 O6 177.52(7) . 3_576
O9 Co1 O1 96.95(8) . .
O6 Co1 O1 84.74(8) 3_576 .
O9 Co1 O9 82.58(8) . 3_676
O6 Co1 O9 95.66(8) 3_576 3_676
O1 Co1 O9 88.76(8) . 3_676
O9 Co1 O7 92.41(8) . 2_545
O6 Co1 O7 89.41(8) 3_576 2_545
O1 Co1 O7 89.46(8) . 2_545
O9 Co1 O7 174.44(7) 3_676 2_545
O9 Co1 O1W 90.96(8) . .
O6 Co1 O1W 87.66(8) 3_576 .
O1 Co1 O1W 167.96(9) . .
O9 Co1 O1W 101.29(8) 3_676 .
O7 Co1 O1W 81.13(8) 2_545 .
O9 Co2 O2 95.27(8) . .
O9 Co2 O3 98.46(8) . 2_645
O2 Co2 O3 166.07(8) . 2_645
O9 Co2 O5 88.31(8) . 1_655
O2 Co2 O5 91.04(8) . 1_655
O3 Co2 O5 87.01(9) 2_645 1_655
O9 Co2 O8 100.69(7) . 2_545
O2 Co2 O8 82.84(8) . 2_545
O3 Co2 O8 96.87(8) 2_645 2_545
O5 Co2 O8 169.51(8) 1_655 2_545
O9 Co2 O2W 170.63(8) . .
O2 Co2 O2W 83.23(9) . .
O3 Co2 O2W 82.83(9) 2_645 .
O5 Co2 O2W 82.47(8) 1_655 .
O8 Co2 O2W 88.33(8) 2_545 .
C1 N1 C2 113.6(4) . .
C1 N1 H1D 108.8 . .
C2 N1 H1D 108.8 . .
C1 N1 H1E 108.8 . .
C2 N1 H1E 108.8 . .
H1D N1 H1E 107.7 . .
C3 O1 Co1 133.25(18) . .
C3 O2 Co2 126.89(17) . .
C10 O3 Ni2 131.89(19) . 2_655
C10 O3 Co2 131.89(19) . 2_655
Ni2 O3 Co2 0.00(2) 2_655 2_655
C18 O5 Ni2 138.01(18) . 1_455
C18 O5 Co2 138.01(18) . 1_455
Ni2 O5 Co2 0.000(15) 1_455 1_455
C18 O6 Ni1 119.61(17) . 3_576
C18 O6 Co1 119.61(17) . 3_576
Ni1 O6 Co1 0.00(2) 3_576 3_576
C19 O7 Ni1 119.36(17) . 2
C19 O7 Co1 119.36(17) . 2
Ni1 O7 Co1 0.000(14) 2 2
C19 O8 Ni2 127.98(17) . 2
C19 O8 Co2 127.98(17) . 2
Ni2 O8 Co2 0.000(14) 2 2
Co2 O9 Co1 113.50(9) . .
Co2 O9 Ni1 118.10(9) . 3_676
Co1 O9 Ni1 97.42(8) . 3_676
Co2 O9 Co1 118.10(9) . 3_676
Co1 O9 Co1 97.42(8) . 3_676
Ni1 O9 Co1 0.000(15) 3_676 3_676
N1 C1 H1A 109.5 . .
N1 C1 H1B 109.5 . .
H1A C1 H1B 109.5 . .
N1 C1 H1C 109.5 . .
H1A C1 H1C 109.5 . .
H1B C1 H1C 109.5 . .
N1 C2 H2A 109.5 . .
N1 C2 H2B 109.5 . .
H2A C2 H2B 109.5 . .
N1 C2 H2C 109.5 . .
H2A C2 H2C 109.5 . .
H2B C2 H2C 109.5 . .
O1 C3 O2 126.7(3) . .
O1 C3 C4 117.2(2) . .
O2 C3 C4 116.2(2) . .
C5 C4 C9 120.0(3) . .
C5 C4 C3 118.2(2) . .
C9 C4 C3 121.7(2) . .
C6 C5 C4 122.1(3) . .
C6 C5 H5A 119.0 . .
C4 C5 H5A 119.0 . .
C5 C6 C7 117.4(3) . .
C5 C6 C11 120.3(3) . .
C7 C6 C11 122.3(3) . .
C8 C7 C6 120.9(3) . .
C8 C7 H7A 119.6 . .
C6 C7 H7A 119.6 . .
C7 C8 C9 121.6(3) . .
C7 C8 H8A 119.2 . .
C9 C8 H8A 119.2 . .
C8 C9 C4 118.0(3) . .
C8 C9 C10 118.5(2) . .
C4 C9 C10 123.4(2) . .
O4 C10 O3 125.6(3) . .
O4 C10 C9 119.3(3) . .
O3 C10 C9 115.0(3) . .
C17 C11 C12 117.6(3) . .
C17 C11 C6 121.3(3) . .
C12 C11 C6 121.1(3) . .
C13 C12 C11 121.3(3) . .
C13 C12 H12A 119.4 . .
C11 C12 H12A 119.4 . .
C12 C13 C14 120.4(3) . .
C12 C13 H13A 119.8 . .
C14 C13 H13A 119.8 . .
C13 C14 C15 119.1(2) . .
C13 C14 C18 121.3(2) . .
C15 C14 C18 119.2(2) . .
C17 C15 C14 120.1(2) . .
C17 C15 C19 118.7(2) . .
C14 C15 C19 121.2(2) . .
C15 C17 C11 121.3(3) . .
C15 C17 H17A 119.3 . .
C11 C17 H17A 119.3 . .
O6 C18 O5 127.1(3) . .
O6 C18 C14 117.9(2) . .
O5 C18 C14 115.0(2) . .
O7 C19 O8 126.3(2) . .
O7 C19 C15 116.6(2) . .
O8 C19 C15 117.0(2) . .

loop_
_geom_bond_atom_site_label_1
_geom_bond_atom_site_label_2
_geom_bond_distance
_geom_bond_site_symmetry_2
Co1 O9 2.0174(18) .
Co1 O6 2.033(2) 3_576
Co1 O1 2.0699(19) .
Co1 O9 2.0764(18) 3_676
Co1 O7 2.0822(19) 2_545
Co1 O1W 2.209(2) .
Co2 O9 1.9973(18) .
Co2 O2 2.0367(19) .
Co2 O3 2.048(2) 2_645
Co2 O5 2.076(2) 1_655
Co2 O8 2.1153(19) 2_545
Co2 O2W 2.171(2) .
N1 C1 1.464(5) .
N1 C2 1.494(6) .
N1 H1D 0.9000 .
N1 H1E 0.9000 .
O1 C3 1.249(3) .
O2 C3 1.262(3) .
O3 C10 1.257(3) .
O3 Ni2 2.048(2) 2_655
O3 Co2 2.048(2) 2_655
O4 C10 1.251(4) .
O5 C18 1.256(3) .
O5 Ni2 2.0760(19) 1_455
O5 Co2 2.0760(19) 1_455
O6 C18 1.254(3) .
O6 Ni1 2.033(2) 3_576
O6 Co1 2.033(2) 3_576
O7 C19 1.251(3) .
O7 Ni1 2.0822(19) 2
O7 Co1 2.0822(19) 2
O8 C19 1.268(3) .
O8 Ni2 2.1153(19) 2
O8 Co2 2.1153(19) 2
O9 Ni1 2.0764(18) 3_676
O9 Co1 2.0764(18) 3_676
C1 H1A 0.9600 .
C1 H1B 0.9600 .
C1 H1C 0.9600 .
C2 H2A 0.9600 .
C2 H2B 0.9600 .
C2 H2C 0.9600 .
C3 C4 1.504(4) .
C4 C5 1.391(4) .
C4 C9 1.397(4) .
C5 C6 1.388(4) .
C5 H5A 0.9300 .
C6 C7 1.399(4) .
C6 C11 1.480(4) .
C7 C8 1.380(4) .
C7 H7A 0.9300 .
C8 C9 1.390(4) .
C8 H8A 0.9300 .
C9 C10 1.517(4) .
C11 C17 1.400(4) .
C11 C12 1.401(4) .
C12 C13 1.383(4) .
C12 H12A 0.9300 .
C13 C14 1.390(4) .
C13 H13A 0.9300 .
C14 C15 1.395(4) .
C14 C18 1.501(4) .
C15 C17 1.387(4) .
C15 C19 1.507(4) .
C17 H17A 0.9300 .
